data_4126181
loop_
_publ_author_name
'Nishiyama, Haruka'
'Ikeda, Hideaki'
'Saito, Teruhiko'
'Kriegel, Benjamin'
'Tsurugi, Hayato'
'Arnold, John'
'Mashima, Kazushi'

_publ_section_title
;
 Structural and Electronic Noninnocence of \a-Diimine Ligands on Niobium
 for Reductive C-Cl Bond Activation and Catalytic Radical Addition
 Reactions.
;
_journal_issue 18
_journal_name_full 'Journal of the American Chemical Society'
_journal_page_first 6494
_journal_page_last 6505
_journal_paper_doi 10.1021/jacs.7b02710
_journal_volume 139
_journal_year 2017
_chemical_formula_moiety 'C42 H72 Cl4 N3 Nb'
_chemical_formula_sum 'C42 H72 Cl4 N3 Nb'
_chemical_formula_weight 853.77
_space_group_IT_number 14
_symmetry_cell_setting monoclinic
_symmetry_Int_Tables_number 14
_symmetry_space_group_name_Hall '-P 2ybc'
_symmetry_space_group_name_H-M 'P 1 21/c 1'
_atom_sites_solution_hydrogens geom
_atom_sites_solution_primary direct
_atom_sites_solution_secondary difmap
_cell_angle_alpha 90.0000
_cell_angle_beta 104.615(4)
_cell_angle_gamma 90.0000
_cell_formula_units_Z 4
_cell_length_a 15.1156(12)
_cell_length_b 13.1540(8)
_cell_length_c 24.238(3)
_cell_measurement_reflns_used 11187
_cell_measurement_temperature 113
_cell_measurement_theta_max 27.49
_cell_measurement_theta_min 3.03
_cell_volume 4663.3(7)
_computing_cell_refinement CrystalClear
_computing_data_collection 'CrystalClear (Rigaku Inc., 2007)'
_computing_data_reduction CrystalClear
_computing_molecular_graphics 'CrystalStructure 4.0'
_computing_publication_material 'CrystalStructure 4.0 (Rigaku, 2010)'
_computing_structure_refinement 'SHELXL97 (Sheldrick, 2008)'
_computing_structure_solution 'SIR92 (Altomare, et al., 1994)'
_diffrn_ambient_temperature 113
_diffrn_detector_area_resol_mean 7.314
_diffrn_measured_fraction_theta_full 0.995
_diffrn_measured_fraction_theta_max 0.995
_diffrn_measurement_device_type 'Rigaku Mercury70'
_diffrn_measurement_method \w
_diffrn_radiation_type 'Mo K\a'
_diffrn_radiation_wavelength 0.71075
_diffrn_reflns_av_R_equivalents 0.0305
_diffrn_reflns_limit_h_max 19
_diffrn_reflns_limit_h_min -19
_diffrn_reflns_limit_k_max 16
_diffrn_reflns_limit_k_min -17
_diffrn_reflns_limit_l_max 31
_diffrn_reflns_limit_l_min -31
_diffrn_reflns_number 44154
_diffrn_reflns_theta_full 27.45
_diffrn_reflns_theta_max 27.46
_diffrn_standards_number 0
_exptl_absorpt_coefficient_mu 0.517
_exptl_absorpt_correction_T_max 0.784
_exptl_absorpt_correction_T_min 0.727
_exptl_absorpt_correction_type multi-scan
_exptl_absorpt_process_details 'REQAB (Rigaku, 1998)'
_exptl_crystal_colour yellow
_exptl_crystal_density_diffrn 1.216
_exptl_crystal_density_method 'not measured'
_exptl_crystal_description block
_exptl_crystal_F_000 1816.00
_exptl_crystal_size_max 0.660
_exptl_crystal_size_mid 0.520
_exptl_crystal_size_min 0.470
_refine_diff_density_max 1.650
_refine_diff_density_min -0.820
_refine_ls_extinction_method none
_refine_ls_goodness_of_fit_ref 1.127
_refine_ls_hydrogen_treatment constr
_refine_ls_number_parameters 431
_refine_ls_number_reflns 10604
_refine_ls_number_restraints 0
_refine_ls_R_factor_gt 0.0608
_refine_ls_shift/su_max 0.001
_refine_ls_structure_factor_coef Fsqd
_refine_ls_weighting_details 'w = 1/[\s^2^(Fo^2^)+(0.0736P)^2^+8.5983P] where P=(Fo^2^+2Fc^2^)/3'
_refine_ls_weighting_scheme calc
_refine_ls_wR_factor_ref 0.1613
_reflns_number_gt 9460
_reflns_number_total 10604
_reflns_threshold_expression F^2^>2.0\s(F^2^)
_cod_data_source_file ja7b02710_si_002.cif
_cod_data_source_block 5b
_cod_database_code 4126181

loop_
_symmetry_equiv_pos_site_id
_symmetry_equiv_pos_as_xyz
1 +X,+Y,+Z
2 -X,1/2+Y,1/2-Z
3 -X,-Y,-Z
4 +X,1/2-Y,1/2+Z

loop_
_atom_site_label
_atom_site_type_symbol
_atom_site_fract_x
_atom_site_fract_y
_atom_site_fract_z
_atom_site_U_iso_or_equiv
_atom_site_adp_type
_atom_site_occupancy
_atom_site_symmetry_multiplicity
_atom_site_calc_flag
_atom_site_refinement_flags
Nb1 Nb 0.272271(18) 0.18469(2) 0.366098(12) 0.02480(10) Uani 1.0 4 d .
Cl1 Cl 0.27795(6) 0.11254(7) 0.45852(3) 0.03568(19) Uani 1.0 4 d .
Cl2 Cl 0.37140(6) 0.31413(6) 0.41612(4) 0.03401(19) Uani 1.0 4 d .
Cl3 Cl 0.29808(6) 0.26086(6) 0.27927(3) 0.03285(18) Uani 1.0 4 d .
Cl4 Cl 0.36538(6) 0.04687(7) 0.34991(4) 0.0394(2) Uani 1.0 4 d .
N1 N 0.16048(17) 0.2808(2) 0.36068(11) 0.0245(5) Uani 1.0 4 d .
N2 N 0.15832(17) 0.1065(2) 0.31654(11) 0.0263(6) Uani 1.0 4 d .
N3 N 0.4466(3) 0.2166(3) 0.62320(14) 0.0402(7) Uani 1.0 4 d .
C1 C 0.0814(2) 0.2565(3) 0.32065(13) 0.0286(7) Uani 1.0 4 d .
C2 C 0.0801(2) 0.1634(3) 0.29688(13) 0.0275(7) Uani 1.0 4 d .
C3 C 0.1509(2) 0.3661(3) 0.39686(13) 0.0280(7) Uani 1.0 4 d .
C4 C 0.1074(3) 0.3493(3) 0.44101(14) 0.0324(7) Uani 1.0 4 d .
C5 C 0.0960(3) 0.4331(4) 0.47384(16) 0.0405(9) Uani 1.0 4 d .
C6 C 0.1247(3) 0.5283(4) 0.46376(17) 0.0438(9) Uani 1.0 4 d .
C7 C 0.1652(3) 0.5437(3) 0.41939(16) 0.0380(8) Uani 1.0 4 d .
C8 C 0.1792(3) 0.4637(3) 0.38472(14) 0.0312(7) Uani 1.0 4 d .
C9 C 0.0984(4) 0.2154(5) 0.51461(18) 0.0549(11) Uani 1.0 4 d .
C10 C -0.0348(3) 0.2432(4) 0.42938(19) 0.0462(10) Uani 1.0 4 d .
C11 C 0.0703(3) 0.2458(3) 0.45159(15) 0.0371(8) Uani 1.0 4 d .
C12 C 0.2957(3) 0.5604(4) 0.34449(18) 0.0442(9) Uani 1.0 4 d .
C13 C 0.1397(3) 0.5166(3) 0.28285(17) 0.0445(9) Uani 1.0 4 d .
C14 C 0.2173(3) 0.4829(3) 0.33334(15) 0.0333(7) Uani 1.0 4 d .
C15 C 0.1527(2) 0.0021(3) 0.29602(14) 0.0290(7) Uani 1.0 4 d .
C16 C 0.1646(3) -0.0181(3) 0.24169(15) 0.0339(8) Uani 1.0 4 d .
C17 C 0.1663(3) -0.1193(3) 0.22468(18) 0.0446(9) Uani 1.0 4 d .
C18 C 0.1533(3) -0.1984(3) 0.2600(2) 0.0478(10) Uani 1.0 4 d .
C19 C 0.1352(3) -0.1759(3) 0.31173(19) 0.0436(9) Uani 1.0 4 d .
C20 C 0.1335(3) -0.0760(3) 0.33089(15) 0.0340(8) Uani 1.0 4 d .
C21 C 0.1308(3) -0.1339(5) 0.4312(2) 0.0616(14) Uani 1.0 4 d .
C22 C -0.0003(3) -0.0383(4) 0.37116(19) 0.0506(10) Uani 1.0 4 d .
C23 C 0.1037(3) -0.0531(3) 0.38523(16) 0.0394(8) Uani 1.0 4 d .
C24 C 0.2592(4) 0.0546(4) 0.1790(3) 0.0677(16) Uani 1.0 4 d .
C25 C 0.0876(4) 0.0673(4) 0.14991(19) 0.0645(14) Uani 1.0 4 d .
C26 C 0.1729(3) 0.0654(3) 0.20009(16) 0.0433(9) Uani 1.0 4 d .
C27 C 0.4673(4) 0.2600(5) 0.6819(2) 0.0617(13) Uani 1.0 4 d .
C28 C 0.5139(4) 0.1946(6) 0.7298(3) 0.084(2) Uani 1.0 4 d .
C29 C 0.5475(6) 0.2469(6) 0.7832(3) 0.096(2) Uiso 1.0 4 d .
C30 C 0.5786(8) 0.1783(8) 0.8316(5) 0.146(4) Uiso 1.0 4 d .
C31 C 0.3924(4) 0.1155(4) 0.6190(2) 0.0551(11) Uani 1.0 4 d .
C32 C 0.3063(4) 0.1180(5) 0.6399(3) 0.0648(14) Uani 1.0 4 d .
C33 C 0.2573(5) 0.0194(5) 0.6324(3) 0.0795(16) Uiso 1.0 4 d .
C34 C 0.2895(9) -0.0684(10) 0.6587(6) 0.169(5) Uiso 1.0 4 d .
C35 C 0.3813(3) 0.2914(4) 0.58117(19) 0.0494(10) Uani 1.0 4 d .
C36 C 0.4228(3) 0.3890(3) 0.57193(17) 0.0430(9) Uani 1.0 4 d .
C37 C 0.3499(3) 0.4636(4) 0.54045(19) 0.0496(10) Uani 1.0 4 d .
C38 C 0.3863(4) 0.5583(4) 0.5209(3) 0.0590(12) Uani 1.0 4 d .
C39 C 0.5298(4) 0.1989(4) 0.6030(2) 0.0533(11) Uani 1.0 4 d .
C40 C 0.5221(4) 0.1658(4) 0.54346(19) 0.0510(10) Uani 1.0 4 d .
C41 C 0.6139(3) 0.1593(4) 0.53032(19) 0.0491(10) Uani 1.0 4 d .
C42 C 0.6084(4) 0.1351(5) 0.4692(3) 0.0645(13) Uani 1.0 4 d .
H1 H 0.0311 0.3019 0.3104 0.0343 Uiso 1.0 4 calc R
H2 H 0.0290 0.1389 0.2686 0.0330 Uiso 1.0 4 calc R
H5 H 0.0674 0.4237 0.5041 0.0486 Uiso 1.0 4 calc R
H6 H 0.1168 0.5836 0.4872 0.0525 Uiso 1.0 4 calc R
H7 H 0.1840 0.6104 0.4123 0.0456 Uiso 1.0 4 calc R
H9A H 0.0748 0.2656 0.5372 0.0659 Uiso 1.0 4 calc R
H9B H 0.1652 0.2128 0.5276 0.0659 Uiso 1.0 4 calc R
H9C H 0.0730 0.1483 0.5193 0.0659 Uiso 1.0 4 calc R
H10A H -0.0519 0.2571 0.3883 0.0554 Uiso 1.0 4 calc R
H10B H -0.0618 0.2951 0.4492 0.0554 Uiso 1.0 4 calc R
H10C H -0.0575 0.1760 0.4365 0.0554 Uiso 1.0 4 calc R
H11 H 0.0962 0.1943 0.4296 0.0445 Uiso 1.0 4 calc R
H12A H 0.3460 0.5361 0.3757 0.0530 Uiso 1.0 4 calc R
H12B H 0.2738 0.6260 0.3550 0.0530 Uiso 1.0 4 calc R
H12C H 0.3175 0.5686 0.3099 0.0530 Uiso 1.0 4 calc R
H13A H 0.1125 0.5795 0.2927 0.0534 Uiso 1.0 4 calc R
H13B H 0.0930 0.4633 0.2740 0.0534 Uiso 1.0 4 calc R
H13C H 0.1640 0.5286 0.2496 0.0534 Uiso 1.0 4 calc R
H14 H 0.2416 0.4170 0.3228 0.0399 Uiso 1.0 4 calc R
H17 H 0.1766 -0.1344 0.1885 0.0535 Uiso 1.0 4 calc R
H18 H 0.1568 -0.2670 0.2486 0.0574 Uiso 1.0 4 calc R
H19 H 0.1236 -0.2300 0.3349 0.0523 Uiso 1.0 4 calc R
H21A H 0.1975 -0.1412 0.4420 0.0739 Uiso 1.0 4 calc R
H21B H 0.1028 -0.1989 0.4166 0.0739 Uiso 1.0 4 calc R
H21C H 0.1097 -0.1138 0.4647 0.0739 Uiso 1.0 4 calc R
H22A H -0.0182 -0.0175 0.4057 0.0607 Uiso 1.0 4 calc R
H22B H -0.0308 -0.1023 0.3569 0.0607 Uiso 1.0 4 calc R
H22C H -0.0184 0.0145 0.3419 0.0607 Uiso 1.0 4 calc R
H23 H 0.1330 0.0123 0.4013 0.0472 Uiso 1.0 4 calc R
H24A H 0.2582 -0.0109 0.1596 0.0812 Uiso 1.0 4 calc R
H24B H 0.3130 0.0578 0.2115 0.0812 Uiso 1.0 4 calc R
H24C H 0.2619 0.1098 0.1524 0.0812 Uiso 1.0 4 calc R
H25A H 0.0335 0.0801 0.1642 0.0774 Uiso 1.0 4 calc R
H25B H 0.0811 0.0016 0.1302 0.0774 Uiso 1.0 4 calc R
H25C H 0.0938 0.1213 0.1233 0.0774 Uiso 1.0 4 calc R
H26 H 0.1763 0.1319 0.2205 0.0519 Uiso 1.0 4 calc R
H27A H 0.5053 0.3214 0.6824 0.0740 Uiso 1.0 4 calc R
H27B H 0.4088 0.2826 0.6892 0.0740 Uiso 1.0 4 calc R
H28A H 0.4708 0.1410 0.7350 0.1003 Uiso 1.0 4 calc R
H28B H 0.5660 0.1606 0.7195 0.1003 Uiso 1.0 4 calc R
H29A H 0.4983 0.2908 0.7903 0.1146 Uiso 1.0 4 calc R
H29B H 0.5989 0.2915 0.7802 0.1146 Uiso 1.0 4 calc R
H30A H 0.6293 0.1368 0.8257 0.1748 Uiso 1.0 4 calc R
H30B H 0.5281 0.1339 0.8348 0.1748 Uiso 1.0 4 calc R
H30C H 0.5993 0.2181 0.8666 0.1748 Uiso 1.0 4 calc R
H31A H 0.3757 0.0937 0.5786 0.0661 Uiso 1.0 4 calc R
H31B H 0.4336 0.0630 0.6409 0.0661 Uiso 1.0 4 calc R
H32A H 0.3225 0.1364 0.6808 0.0778 Uiso 1.0 4 calc R
H32B H 0.2650 0.1713 0.6189 0.0778 Uiso 1.0 4 calc R
H33A H 0.1983 0.0322 0.6419 0.0955 Uiso 1.0 4 calc R
H33B H 0.2424 0.0047 0.5910 0.0955 Uiso 1.0 4 calc R
H34A H 0.3006 -0.0599 0.7000 0.2025 Uiso 1.0 4 calc R
H34B H 0.3468 -0.0866 0.6492 0.2025 Uiso 1.0 4 calc R
H34C H 0.2444 -0.1225 0.6458 0.2025 Uiso 1.0 4 calc R
H35A H 0.3592 0.2570 0.5439 0.0593 Uiso 1.0 4 calc R
H35B H 0.3273 0.3053 0.5962 0.0593 Uiso 1.0 4 calc R
H36A H 0.4681 0.3776 0.5494 0.0517 Uiso 1.0 4 calc R
H36B H 0.4552 0.4184 0.6092 0.0517 Uiso 1.0 4 calc R
H37A H 0.3108 0.4287 0.5069 0.0595 Uiso 1.0 4 calc R
H37B H 0.3106 0.4824 0.5659 0.0595 Uiso 1.0 4 calc R
H38A H 0.4241 0.5410 0.4948 0.0708 Uiso 1.0 4 calc R
H38B H 0.4235 0.5949 0.5539 0.0708 Uiso 1.0 4 calc R
H38C H 0.3354 0.6016 0.5011 0.0708 Uiso 1.0 4 calc R
H39A H 0.5668 0.1474 0.6284 0.0639 Uiso 1.0 4 calc R
H39B H 0.5655 0.2629 0.6089 0.0639 Uiso 1.0 4 calc R
H40A H 0.4830 0.2144 0.5169 0.0612 Uiso 1.0 4 calc R
H40B H 0.4922 0.0983 0.5374 0.0612 Uiso 1.0 4 calc R
H41A H 0.6459 0.2250 0.5401 0.0589 Uiso 1.0 4 calc R
H41B H 0.6507 0.1063 0.5547 0.0589 Uiso 1.0 4 calc R
H42A H 0.5730 0.1880 0.4447 0.0773 Uiso 1.0 4 calc R
H42B H 0.5784 0.0692 0.4594 0.0773 Uiso 1.0 4 calc R
H42C H 0.6702 0.1324 0.4634 0.0773 Uiso 1.0 4 calc R

loop_
_atom_site_aniso_label
_atom_site_aniso_U_11
_atom_site_aniso_U_22
_atom_site_aniso_U_33
_atom_site_aniso_U_12
_atom_site_aniso_U_13
_atom_site_aniso_U_23
Nb1 0.02183(15) 0.02628(16) 0.02724(16) 0.00062(10) 0.00796(11) 0.00112(10)
Cl1 0.0331(4) 0.0421(5) 0.0303(4) -0.0014(4) 0.0050(3) 0.0079(4)
Cl2 0.0302(4) 0.0313(5) 0.0377(5) -0.0031(3) 0.0034(4) -0.0027(3)
Cl3 0.0388(4) 0.0310(4) 0.0348(4) -0.0068(4) 0.0204(4) -0.0019(3)
Cl4 0.0363(5) 0.0337(5) 0.0485(5) 0.0089(4) 0.0111(4) -0.0032(4)
N1 0.0236(12) 0.0260(13) 0.0253(12) 0.0005(10) 0.0089(10) -0.0001(10)
N2 0.0241(12) 0.0292(14) 0.0270(13) -0.0023(11) 0.0090(10) 0.0022(11)
N3 0.0515(19) 0.0350(16) 0.0409(17) 0.0094(14) 0.0245(15) -0.0009(14)
C1 0.0232(14) 0.0328(17) 0.0299(15) 0.0026(13) 0.0066(12) 0.0044(13)
C2 0.0232(14) 0.0320(17) 0.0267(15) -0.0012(12) 0.0052(12) 0.0038(13)
C3 0.0248(14) 0.0301(17) 0.0296(15) 0.0058(13) 0.0079(12) -0.0010(13)
C4 0.0252(15) 0.044(2) 0.0288(16) 0.0073(14) 0.0075(13) -0.0006(14)
C5 0.0325(18) 0.055(3) 0.0363(18) 0.0110(17) 0.0124(15) -0.0073(17)
C6 0.0372(19) 0.048(3) 0.044(2) 0.0141(17) 0.0077(16) -0.0139(18)
C7 0.0339(18) 0.0331(19) 0.044(2) 0.0074(14) 0.0053(15) -0.0067(15)
C8 0.0276(15) 0.0307(17) 0.0329(17) 0.0062(13) 0.0033(13) 0.0002(13)
C9 0.053(3) 0.077(4) 0.039(3) -0.001(3) 0.0192(19) 0.011(2)
C10 0.0350(19) 0.054(3) 0.055(3) -0.0006(17) 0.0218(18) -0.002(2)
C11 0.0331(17) 0.049(3) 0.0347(18) 0.0041(16) 0.0179(14) 0.0032(16)
C12 0.0359(19) 0.045(3) 0.051(3) -0.0013(17) 0.0088(17) 0.0073(18)
C13 0.048(3) 0.038(2) 0.042(2) -0.0029(17) 0.0023(17) 0.0092(17)
C14 0.0372(18) 0.0267(17) 0.0356(17) 0.0054(14) 0.0086(14) 0.0054(14)
C15 0.0245(14) 0.0282(16) 0.0350(17) -0.0047(12) 0.0085(13) 0.0002(13)
C16 0.0327(17) 0.0317(18) 0.0392(18) -0.0132(14) 0.0128(14) -0.0040(14)
C17 0.044(2) 0.041(3) 0.053(3) -0.0137(17) 0.0181(18) -0.0141(18)
C18 0.048(3) 0.0294(19) 0.065(3) -0.0063(17) 0.011(2) -0.0046(18)
C19 0.041(2) 0.0301(19) 0.056(3) -0.0073(15) 0.0060(18) 0.0090(17)
C20 0.0299(16) 0.0323(18) 0.0392(18) -0.0041(14) 0.0075(14) 0.0077(14)
C21 0.044(3) 0.085(4) 0.057(3) 0.003(3) 0.015(2) 0.035(3)
C22 0.050(3) 0.058(3) 0.049(3) 0.004(2) 0.0204(19) 0.013(2)
C23 0.0393(19) 0.044(2) 0.0350(18) -0.0095(16) 0.0098(15) 0.0112(16)
C24 0.083(4) 0.065(3) 0.075(4) -0.034(3) 0.057(3) -0.021(3)
C25 0.089(4) 0.063(3) 0.037(3) -0.028(3) 0.007(3) 0.007(2)
C26 0.061(3) 0.041(2) 0.0335(18) -0.0209(18) 0.0217(17) -0.0047(16)
C27 0.056(3) 0.081(4) 0.049(3) 0.015(3) 0.015(2) -0.010(3)
C28 0.063(4) 0.140(6) 0.049(3) 0.043(4) 0.017(3) 0.027(4)
C31 0.060(3) 0.054(3) 0.054(3) 0.010(3) 0.019(3) 0.003(2)
C32 0.080(4) 0.067(4) 0.056(3) -0.001(3) 0.033(3) 0.002(3)
C35 0.047(3) 0.055(3) 0.048(3) 0.010(2) 0.0155(19) -0.003(2)
C36 0.039(2) 0.044(3) 0.042(2) 0.0070(17) 0.0052(16) -0.0031(17)
C37 0.051(3) 0.051(3) 0.047(3) 0.006(2) 0.0143(19) -0.0012(19)
C38 0.060(3) 0.051(3) 0.058(3) 0.006(3) 0.002(3) 0.008(3)
C39 0.052(3) 0.060(3) 0.055(3) 0.025(2) 0.025(2) 0.010(2)
C40 0.052(3) 0.054(3) 0.052(3) 0.012(2) 0.022(2) 0.001(2)
C41 0.046(3) 0.054(3) 0.053(3) 0.0110(19) 0.0234(19) 0.007(2)
C42 0.064(3) 0.074(4) 0.063(3) 0.007(3) 0.031(3) -0.003(3)

loop_
_atom_type_symbol
_atom_type_description
_atom_type_scat_dispersion_real
_atom_type_scat_dispersion_imag
_atom_type_scat_source
C C 0.0033 0.0016
;
International Tables for Crystallography
(1992, Vol. C, Tables 4.2.6.8 and 6.1.1.4)
;
H H 0.0000 0.0000
;
International Tables for Crystallography
(1992, Vol. C, Table 6.1.1.4)
;
Cl Cl 0.1484 0.1585
;
International Tables for Crystallography
(1992, Vol. C, Tables 4.2.6.8 and 6.1.1.4)
;
N N 0.0061 0.0033
;
International Tables for Crystallography
(1992, Vol. C, Tables 4.2.6.8 and 6.1.1.4)
;
Nb Nb -2.0727 0.6215
;
International Tables for Crystallography
(1992, Vol. C, Tables 4.2.6.8 and 6.1.1.4)
;

loop_
_geom_angle_atom_site_label_1
_geom_angle_atom_site_label_2
_geom_angle_atom_site_label_3
_geom_angle
_geom_angle_publ_flag
Cl1 Nb1 Cl2 86.46(4) yes
Cl1 Nb1 Cl3 169.09(3) yes
Cl1 Nb1 Cl4 88.26(4) yes
Cl1 Nb1 N1 97.77(8) yes
Cl1 Nb1 N2 99.79(8) yes
Cl2 Nb1 Cl3 85.93(4) yes
Cl2 Nb1 Cl4 107.73(4) yes
Cl2 Nb1 N1 89.68(8) yes
Cl2 Nb1 N2 163.26(8) yes
Cl3 Nb1 Cl4 86.62(4) yes
Cl3 Nb1 N1 90.00(8) yes
Cl3 Nb1 N2 89.68(8) yes
Cl4 Nb1 N1 161.95(7) yes
Cl4 Nb1 N2 88.09(8) yes
N1 Nb1 N2 74.16(10) yes
Nb1 N1 C1 116.7(3) yes
Nb1 N1 C3 129.16(18) yes
C1 N1 C3 113.9(3) yes
Nb1 N2 C2 116.1(2) yes
Nb1 N2 C15 128.71(19) yes
C2 N2 C15 115.0(3) yes
C27 N3 C31 111.8(4) yes
C27 N3 C35 108.9(4) yes
C27 N3 C39 112.7(4) yes
C31 N3 C35 105.0(3) yes
C31 N3 C39 108.8(4) yes
C35 N3 C39 109.4(4) yes
N1 C1 C2 115.4(3) yes
N2 C2 C1 115.2(3) yes
N1 C3 C4 118.2(3) yes
N1 C3 C8 119.8(3) yes
C4 C3 C8 121.8(4) yes
C3 C4 C5 117.3(4) yes
C3 C4 C11 122.2(4) yes
C5 C4 C11 120.5(4) yes
C4 C5 C6 122.1(4) yes
C5 C6 C7 119.8(4) yes
C6 C7 C8 121.5(4) yes
C3 C8 C7 117.5(4) yes
C3 C8 C14 121.4(3) yes
C7 C8 C14 121.0(4) yes
C4 C11 C9 112.4(4) yes
C4 C11 C10 110.6(3) yes
C9 C11 C10 110.1(4) yes
C8 C14 C12 113.7(3) yes
C8 C14 C13 109.3(4) yes
C12 C14 C13 110.5(3) yes
N2 C15 C16 119.4(3) yes
N2 C15 C20 119.1(3) yes
C16 C15 C20 121.5(4) yes
C15 C16 C17 118.4(4) yes
C15 C16 C26 122.7(4) yes
C17 C16 C26 118.9(4) yes
C16 C17 C18 121.0(5) yes
C17 C18 C19 119.3(4) yes
C18 C19 C20 121.8(4) yes
C15 C20 C19 117.6(4) yes
C15 C20 C23 121.7(4) yes
C19 C20 C23 120.5(4) yes
C20 C23 C21 114.3(4) yes
C20 C23 C22 110.0(3) yes
C21 C23 C22 108.9(4) yes
C16 C26 C24 112.1(4) yes
C16 C26 C25 110.1(4) yes
C24 C26 C25 110.8(4) yes
N3 C27 C28 118.1(5) yes
C27 C28 C29 114.8(7) yes
C28 C29 C30 113.3(8) yes
N3 C31 C32 116.4(5) yes
C31 C32 C33 112.7(5) yes
C32 C33 C34 125.6(7) yes
N3 C35 C36 115.0(4) yes
C35 C36 C37 110.8(4) yes
C36 C37 C38 114.7(4) yes
N3 C39 C40 120.3(4) yes
C39 C40 C41 111.9(4) yes
C40 C41 C42 113.5(4) yes
N1 C1 H1 122.312 no
C2 C1 H1 122.310 no
N2 C2 H2 122.404 no
C1 C2 H2 122.402 no
C4 C5 H5 118.962 no
C6 C5 H5 118.972 no
C5 C6 H6 120.081 no
C7 C6 H6 120.074 no
C6 C7 H7 119.270 no
C8 C7 H7 119.253 no
C11 C9 H9A 109.474 no
C11 C9 H9B 109.471 no
C11 C9 H9C 109.480 no
H9A C9 H9B 109.471 no
H9A C9 H9C 109.466 no
H9B C9 H9C 109.466 no
C11 C10 H10A 109.480 no
C11 C10 H10B 109.464 no
C11 C10 H10C 109.473 no
H10A C10 H10B 109.473 no
H10A C10 H10C 109.469 no
H10B C10 H10C 109.467 no
C4 C11 H11 107.861 no
C9 C11 H11 107.859 no
C10 C11 H11 107.852 no
C14 C12 H12A 109.471 no
C14 C12 H12B 109.467 no
C14 C12 H12C 109.470 no
H12A C12 H12B 109.469 no
H12A C12 H12C 109.482 no
H12B C12 H12C 109.468 no
C14 C13 H13A 109.472 no
C14 C13 H13B 109.471 no
C14 C13 H13C 109.471 no
H13A C13 H13B 109.475 no
H13A C13 H13C 109.467 no
H13B C13 H13C 109.472 no
C8 C14 H14 107.689 no
C12 C14 H14 107.694 no
C13 C14 H14 107.698 no
C16 C17 H17 119.485 no
C18 C17 H17 119.498 no
C17 C18 H18 120.356 no
C19 C18 H18 120.344 no
C18 C19 H19 119.081 no
C20 C19 H19 119.085 no
C23 C21 H21A 109.480 no
C23 C21 H21B 109.481 no
C23 C21 H21C 109.471 no
H21A C21 H21B 109.476 no
H21A C21 H21C 109.466 no
H21B C21 H21C 109.453 no
C23 C22 H22A 109.470 no
C23 C22 H22B 109.479 no
C23 C22 H22C 109.472 no
H22A C22 H22B 109.466 no
H22A C22 H22C 109.465 no
H22B C22 H22C 109.476 no
C20 C23 H23 107.820 no
C21 C23 H23 107.809 no
C22 C23 H23 107.823 no
C26 C24 H24A 109.479 no
C26 C24 H24B 109.475 no
C26 C24 H24C 109.476 no
H24A C24 H24B 109.473 no
H24A C24 H24C 109.462 no
H24B C24 H24C 109.462 no
C26 C25 H25A 109.465 no
C26 C25 H25B 109.471 no
C26 C25 H25C 109.470 no
H25A C25 H25B 109.478 no
H25A C25 H25C 109.482 no
H25B C25 H25C 109.461 no
C16 C26 H26 107.872 no
C24 C26 H26 107.871 no
C25 C26 H26 107.866 no
N3 C27 H27A 107.779 no
N3 C27 H27B 107.771 no
C28 C27 H27A 107.785 no
C28 C27 H27B 107.781 no
H27A C27 H27B 107.138 no
C27 C28 H28A 108.573 no
C27 C28 H28B 108.571 no
C29 C28 H28A 108.570 no
C29 C28 H28B 108.569 no
H28A C28 H28B 107.547 no
C28 C29 H29A 108.904 no
C28 C29 H29B 108.906 no
C30 C29 H29A 108.922 no
C30 C29 H29B 108.923 no
H29A C29 H29B 107.739 no
C29 C30 H30A 109.477 no
C29 C30 H30B 109.477 no
C29 C30 H30C 109.475 no
H30A C30 H30B 109.473 no
H30A C30 H30C 109.462 no
H30B C30 H30C 109.464 no
N3 C31 H31A 108.194 no
N3 C31 H31B 108.199 no
C32 C31 H31A 108.188 no
C32 C31 H31B 108.191 no
H31A C31 H31B 107.349 no
C31 C32 H32A 109.056 no
C31 C32 H32B 109.052 no
C33 C32 H32A 109.054 no
C33 C32 H32B 109.057 no
H32A C32 H32B 107.824 no
C32 C33 H33A 105.918 no
C32 C33 H33B 105.915 no
C34 C33 H33A 105.916 no
C34 C33 H33B 105.919 no
H33A C33 H33B 106.249 no
C33 C34 H34A 109.476 no
C33 C34 H34B 109.464 no
C33 C34 H34C 109.473 no
H34A C34 H34B 109.474 no
H34A C34 H34C 109.485 no
H34B C34 H34C 109.455 no
N3 C35 H35A 108.525 no
N3 C35 H35B 108.526 no
C36 C35 H35A 108.535 no
C36 C35 H35B 108.529 no
H35A C35 H35B 107.533 no
C35 C36 H36A 109.484 no
C35 C36 H36B 109.488 no
C37 C36 H36A 109.492 no
C37 C36 H36B 109.483 no
H36A C36 H36B 108.076 no
C36 C37 H37A 108.590 no
C36 C37 H37B 108.588 no
C38 C37 H37A 108.574 no
C38 C37 H37B 108.583 no
H37A C37 H37B 107.550 no
C37 C38 H38A 109.474 no
C37 C38 H38B 109.470 no
C37 C38 H38C 109.470 no
H38A C38 H38B 109.468 no
H38A C38 H38C 109.482 no
H38B C38 H38C 109.463 no
N3 C39 H39A 107.248 no
N3 C39 H39B 107.247 no
C40 C39 H39A 107.259 no
C40 C39 H39B 107.248 no
H39A C39 H39B 106.860 no
C39 C40 H40A 109.244 no
C39 C40 H40B 109.231 no
C41 C40 H40A 109.233 no
C41 C40 H40B 109.227 no
H40A C40 H40B 107.914 no
C40 C41 H41A 108.866 no
C40 C41 H41B 108.868 no
C42 C41 H41A 108.868 no
C42 C41 H41B 108.879 no
H41A C41 H41B 107.716 no
C41 C42 H42A 109.481 no
C41 C42 H42B 109.468 no
C41 C42 H42C 109.475 no
H42A C42 H42B 109.465 no
H42A C42 H42C 109.464 no
H42B C42 H42C 109.475 no

loop_
_geom_bond_atom_site_label_1
_geom_bond_atom_site_label_2
_geom_bond_distance
_geom_bond_publ_flag
Nb1 Cl1 2.4143(9) yes
Nb1 Cl2 2.3869(9) yes
Nb1 Cl3 2.4494(9) yes
Nb1 Cl4 2.3875(10) yes
Nb1 N1 2.088(3) yes
Nb1 N2 2.103(3) yes
N1 C1 1.374(4) yes
N1 C3 1.454(5) yes
N2 C2 1.378(4) yes
N2 C15 1.455(5) yes
N3 C27 1.491(6) yes
N3 C31 1.552(6) yes
N3 C35 1.573(6) yes
N3 C39 1.478(7) yes
C1 C2 1.351(5) yes
C3 C4 1.408(6) yes
C3 C8 1.407(5) yes
C4 C5 1.395(6) yes
C4 C11 1.519(6) yes
C5 C6 1.367(6) yes
C6 C7 1.381(7) yes
C7 C8 1.396(6) yes
C8 C14 1.519(6) yes
C9 C11 1.532(6) yes
C10 C11 1.545(5) yes
C12 C14 1.534(6) yes
C13 C14 1.532(5) yes
C15 C16 1.399(6) yes
C15 C20 1.406(5) yes
C16 C17 1.396(6) yes
C16 C26 1.518(6) yes
C17 C18 1.392(7) yes
C18 C19 1.382(7) yes
C19 C20 1.397(6) yes
C20 C23 1.526(6) yes
C21 C23 1.520(7) yes
C22 C23 1.534(6) yes
C24 C26 1.522(8) yes
C25 C26 1.534(6) yes
C27 C28 1.473(8) yes
C28 C29 1.440(10) yes
C29 C30 1.460(13) yes
C31 C32 1.512(9) yes
C32 C33 1.482(9) yes
C33 C34 1.348(14) yes
C35 C36 1.471(7) yes
C36 C37 1.528(6) yes
C37 C38 1.487(7) yes
C39 C40 1.484(7) yes
C40 C41 1.502(7) yes
C41 C42 1.498(8) yes
C1 H1 0.950 no
C2 H2 0.950 no
C5 H5 0.950 no
C6 H6 0.950 no
C7 H7 0.950 no
C9 H9A 0.980 no
C9 H9B 0.980 no
C9 H9C 0.980 no
C10 H10A 0.980 no
C10 H10B 0.980 no
C10 H10C 0.980 no
C11 H11 1.000 no
C12 H12A 0.980 no
C12 H12B 0.980 no
C12 H12C 0.980 no
C13 H13A 0.980 no
C13 H13B 0.980 no
C13 H13C 0.980 no
C14 H14 1.000 no
C17 H17 0.950 no
C18 H18 0.950 no
C19 H19 0.950 no
C21 H21A 0.980 no
C21 H21B 0.980 no
C21 H21C 0.980 no
C22 H22A 0.980 no
C22 H22B 0.980 no
C22 H22C 0.980 no
C23 H23 1.000 no
C24 H24A 0.980 no
C24 H24B 0.980 no
C24 H24C 0.980 no
C25 H25A 0.980 no
C25 H25B 0.980 no
C25 H25C 0.980 no
C26 H26 1.000 no
C27 H27A 0.990 no
C27 H27B 0.990 no
C28 H28A 0.990 no
C28 H28B 0.990 no
C29 H29A 0.990 no
C29 H29B 0.990 no
C30 H30A 0.980 no
C30 H30B 0.980 no
C30 H30C 0.980 no
C31 H31A 0.990 no
C31 H31B 0.990 no
C32 H32A 0.990 no
C32 H32B 0.990 no
C33 H33A 0.990 no
C33 H33B 0.990 no
C34 H34A 0.980 no
C34 H34B 0.980 no
C34 H34C 0.980 no
C35 H35A 0.990 no
C35 H35B 0.990 no
C36 H36A 0.990 no
C36 H36B 0.990 no
C37 H37A 0.990 no
C37 H37B 0.990 no
C38 H38A 0.980 no
C38 H38B 0.980 no
C38 H38C 0.980 no
C39 H39A 0.990 no
C39 H39B 0.990 no
C40 H40A 0.990 no
C40 H40B 0.990 no
C41 H41A 0.990 no
C41 H41B 0.990 no
C42 H42A 0.980 no
C42 H42B 0.980 no
C42 H42C 0.980 no

loop_
_geom_contact_atom_site_label_1
_geom_contact_atom_site_label_2
_geom_contact_distance
_geom_contact_publ_flag
_geom_contact_site_symmetry_2
Cl1 C9 3.593(6) no .
Cl1 C11 3.561(4) no .
Cl1 C23 3.533(4) no .
Cl2 C3 3.318(4) no .
Cl2 C8 3.431(4) no .
Cl2 C14 3.468(4) no .
Cl3 C14 3.543(4) no .
Cl3 C24 3.591(6) no .
Cl3 C26 3.469(4) no .
Cl4 C15 3.205(3) no .
Cl4 C16 3.578(4) no .
N1 C11 2.905(5) no .
N1 C14 2.921(5) no .
N2 C22 3.568(6) no .
N2 C23 2.925(5) no .
N2 C26 2.936(5) no .
C1 C4 3.095(5) no .
C1 C8 3.297(5) no .
C1 C10 3.521(6) no .
C1 C11 3.223(5) no .
C1 C14 3.588(5) no .
C2 C3 3.581(5) no .
C2 C16 3.159(5) no .
C2 C20 3.303(5) no .
C2 C22 3.586(6) no .
C2 C23 3.526(6) no .
C2 C26 3.285(6) no .
C3 C6 2.767(6) no .
C3 C10 3.498(6) no .
C3 C13 3.368(6) no .
C4 C7 2.795(6) no .
C5 C8 2.790(6) no .
C5 C9 3.026(7) no .
C5 C10 3.199(6) no .
C7 C12 3.007(7) no .
C7 C13 3.253(6) no .
C15 C18 2.779(6) no .
C15 C22 3.328(7) no .
C15 C25 3.533(6) no .
C16 C19 2.788(6) no .
C17 C20 2.801(6) no .
C17 C24 3.034(8) no .
C17 C25 3.104(7) no .
C19 C21 2.965(7) no .
C19 C22 3.323(7) no .
C27 C32 3.032(8) no .
C27 C36 3.087(7) no .
C28 C31 3.029(7) no .
C28 C32 3.486(8) no .
C28 C39 3.142(8) no .
C31 C34 3.155(15) no .
C31 C40 3.072(8) no .
C32 C35 3.054(8) no .
C35 C40 3.013(7) no .
C36 C39 2.969(7) no .
C36 C40 3.446(7) no .
C6 C37 3.546(6) no .
C29 C34 3.494(14) no 2_656
C34 C29 3.494(14) no 2_646
C37 C6 3.546(6) no .
Nb1 H11 3.3966 no .
Nb1 H14 3.2258 no .
Nb1 H23 3.3475 no .
Nb1 H26 3.5290 no .
Cl1 H9B 2.9820 no .
Cl1 H11 2.8671 no .
Cl1 H21A 3.5401 no .
Cl1 H23 2.6328 no .
Cl2 H12A 3.0734 no .
Cl2 H14 2.9246 no .
Cl3 H14 2.5525 no .
Cl3 H24B 3.1731 no .
Cl3 H24C 3.5859 no .
Cl3 H26 2.6397 no .
Cl4 H24B 3.2496 no .
N1 H2 3.1896 no .
N1 H10A 3.4549 no .
N1 H11 2.4190 no .
N1 H13B 3.1847 no .
N1 H14 2.4742 no .
N2 H1 3.1913 no .
N2 H11 3.3208 no .
N2 H22C 3.1316 no .
N2 H23 2.5089 no .
N2 H26 2.4338 no .
N3 H28A 2.8236 no .
N3 H28B 2.6684 no .
N3 H32A 2.8130 no .
N3 H32B 2.7850 no .
N3 H36A 2.8438 no .
N3 H36B 2.6826 no .
N3 H40A 2.7672 no .
N3 H40B 2.8192 no .
C1 H10A 2.9012 no .
C1 H11 2.7203 no .
C1 H13B 2.9691 no .
C1 H14 3.2032 no .
C1 H26 3.5202 no .
C2 H10A 3.5557 no .
C2 H11 3.1913 no .
C2 H22C 2.8400 no .
C2 H23 3.1572 no .
C2 H25A 3.3016 no .
C2 H26 2.6592 no .
C3 H1 2.5440 no .
C3 H5 3.2538 no .
C3 H7 3.2580 no .
C3 H10A 3.3439 no .
C3 H11 2.5995 no .
C3 H13B 3.1559 no .
C3 H14 2.6050 no .
C4 H1 3.1463 no .
C4 H6 3.2703 no .
C4 H9A 2.7334 no .
C4 H9B 2.7325 no .
C4 H9C 3.3706 no .
C4 H10A 2.7113 no .
C4 H10B 2.7114 no .
C4 H10C 3.3603 no .
C5 H7 3.2303 no .
C5 H9A 2.7502 no .
C5 H9B 3.2401 no .
C5 H10A 3.5096 no .
C5 H10B 2.9370 no .
C5 H11 3.3189 no .
C7 H5 3.2304 no .
C7 H12A 3.1711 no .
C7 H12B 2.7557 no .
C7 H13A 3.0079 no .
C7 H13B 3.5771 no .
C7 H14 3.3098 no .
C8 H1 3.2794 no .
C8 H6 3.2766 no .
C8 H12A 2.7538 no .
C8 H12B 2.7634 no .
C8 H12C 3.3861 no .
C8 H13A 2.6785 no .
C8 H13B 2.6726 no .
C8 H13C 3.3364 no .
C9 H5 2.7803 no .
C9 H10A 3.3645 no .
C9 H10B 2.7456 no .
C9 H10C 2.6744 no .
C10 H1 3.3702 no .
C10 H5 3.1451 no .
C10 H9A 2.7345 no .
C10 H9B 3.3675 no .
C10 H9C 2.6788 no .
C10 H22A 3.4972 no .
C11 H1 3.4037 no .
C11 H5 2.6699 no .
C11 H23 3.5216 no .
C12 H7 2.7174 no .
C12 H13A 2.7491 no .
C12 H13B 3.3622 no .
C12 H13C 2.6683 no .
C13 H1 3.4160 no .
C13 H7 3.2789 no .
C13 H12A 3.3628 no .
C13 H12B 2.7287 no .
C13 H12C 2.6887 no .
C14 H7 2.6851 no .
C15 H2 2.5585 no .
C15 H17 3.2599 no .
C15 H19 3.2579 no .
C15 H22C 3.0660 no .
C15 H23 2.6447 no .
C15 H25A 3.4069 no .
C15 H26 2.5929 no .
C16 H2 3.0937 no .
C16 H18 3.2827 no .
C16 H24A 2.7185 no .
C16 H24B 2.7180 no .
C16 H24C 3.3595 no .
C16 H25A 2.6926 no .
C16 H25B 2.6904 no .
C16 H25C 3.3457 no .
C17 H19 3.2481 no .
C17 H24A 2.7487 no .
C17 H24B 3.2860 no .
C17 H25A 3.4024 no .
C17 H25B 2.8175 no .
C17 H26 3.3104 no .
C19 H17 3.2493 no .
C19 H21A 3.0926 no .
C19 H21B 2.7238 no .
C19 H22B 3.1342 no .
C19 H23 3.2977 no .
C20 H2 3.3996 no .
C20 H18 3.2826 no .
C20 H21A 2.7586 no .
C20 H21B 2.7627 no .
C20 H21C 3.3879 no .
C20 H22A 3.3510 no .
C20 H22B 2.7345 no .
C20 H22C 2.6582 no .
C21 H19 2.6312 no .
C21 H22A 2.6642 no .
C21 H22B 2.6762 no .
C21 H22C 3.3339 no .
C22 H2 3.5154 no .
C22 H10C 3.4488 no .
C22 H11 3.5290 no .
C22 H19 3.3866 no .
C22 H21A 3.3362 no .
C22 H21B 2.6909 no .
C22 H21C 2.6428 no .
C23 H11 3.4381 no .
C23 H19 2.6789 no .
C24 H17 2.8170 no .
C24 H25A 3.3561 no .
C24 H25B 2.7431 no .
C24 H25C 2.6728 no .
C25 H2 3.3528 no .
C25 H17 3.0137 no .
C25 H24A 2.7308 no .
C25 H24B 3.3591 no .
C25 H24C 2.6795 no .
C26 H2 3.2021 no .
C26 H17 2.6457 no .
C27 H29A 2.5809 no .
C27 H29B 2.7243 no .
C27 H31A 3.3498 no .
C27 H31B 2.7757 no .
C27 H32A 2.7218 no .
C27 H32B 3.2679 no .
C27 H35A 3.3315 no .
C27 H35B 2.6310 no .
C27 H36A 3.5681 no .
C27 H36B 2.7048 no .
C27 H39A 2.6692 no .
C27 H39B 2.5807 no .
C28 H30A 2.6431 no .
C28 H30B 2.6247 no .
C28 H30C 3.2562 no .
C28 H31B 2.7908 no .
C28 H32A 2.9387 no .
C28 H39A 2.8376 no .
C28 H39B 3.3391 no .
C29 H27A 2.5587 no .
C29 H27B 2.7190 no .
C30 H28A 2.5382 no .
C30 H28B 2.6841 no .
C31 H27A 3.3597 no .
C31 H27B 2.7531 no .
C31 H28A 2.7840 no .
C31 H28B 3.1542 no .
C31 H33A 3.3073 no .
C31 H33B 2.6360 no .
C31 H34A 3.5336 no .
C31 H34B 2.8867 no .
C31 H35A 2.5628 no .
C31 H35B 2.6882 no .
C31 H39A 2.6221 no .
C31 H39B 3.3141 no .
C31 H40A 3.3762 no .
C31 H40B 2.7827 no .
C32 H27B 2.7539 no .
C32 H28A 2.9494 no .
C32 H34A 2.7691 no .
C32 H34B 2.7559 no .
C32 H34C 3.3121 no .
C32 H35A 3.2159 no .
C32 H35B 2.7317 no .
C33 H31A 2.6529 no .
C33 H31B 2.6816 no .
C34 H31A 3.3601 no .
C34 H31B 2.8965 no .
C34 H32A 2.7673 no .
C34 H32B 3.2903 no .
C35 H27A 2.7147 no .
C35 H27B 2.5485 no .
C35 H31A 2.6018 no .
C35 H31B 3.3418 no .
C35 H32A 3.4449 no .
C35 H32B 2.6887 no .
C35 H37A 2.5837 no .
C35 H37B 2.7181 no .
C35 H39A 3.3387 no .
C35 H39B 2.7202 no .
C35 H40A 2.6513 no .
C35 H40B 3.3600 no .
C36 H27A 2.7980 no .
C36 H27B 3.2230 no .
C36 H38A 2.7400 no .
C36 H38B 2.7433 no .
C36 H38C 3.3711 no .
C36 H39B 2.6886 no .
C36 H40A 2.9152 no .
C37 H35A 2.7211 no .
C37 H35B 2.5521 no .
C38 H36A 2.6877 no .
C38 H36B 2.8153 no .
C39 H27A 2.6067 no .
C39 H27B 3.2941 no .
C39 H28B 2.7837 no .
C39 H31A 2.6446 no .
C39 H31B 2.6135 no .
C39 H35A 2.7236 no .
C39 H35B 3.3300 no .
C39 H36A 2.7332 no .
C39 H36B 3.1154 no .
C39 H41A 2.6225 no .
C39 H41B 2.6971 no .
C40 H31A 2.7330 no .
C40 H31B 3.2848 no .
C40 H35A 2.7418 no .
C40 H36A 2.9177 no .
C40 H42A 2.7087 no .
C40 H42B 2.7132 no .
C40 H42C 3.3417 no .
C41 H39A 2.6524 no .
C41 H39B 2.5922 no .
C42 H40A 2.6685 no .
C42 H40B 2.7419 no .
H1 H2 2.3680 no .
H1 H10A 2.5856 no .
H1 H11 3.1455 no .
H1 H13B 2.5648 no .
H1 H14 3.4674 no .
H2 H22C 2.6435 no .
H2 H25A 2.6650 no .
H2 H26 2.7643 no .
H5 H6 2.3032 no .
H5 H9A 2.2213 no .
H5 H9B 3.1269 no .
H5 H10B 2.6717 no .
H5 H11 3.5989 no .
H6 H7 2.3212 no .
H7 H12A 2.9714 no .
H7 H12B 2.1831 no .
H7 H13A 2.8551 no .
H7 H14 3.5893 no .
H9A H10B 2.5970 no .
H9A H10C 2.9800 no .
H9A H11 2.8645 no .
H9B H10C 3.5628 no .
H9B H11 2.3530 no .
H9C H10A 3.5591 no .
H9C H10B 3.0035 no .
H9C H10C 2.4605 no .
H9C H11 2.3662 no .
H9C H22A 3.5120 no .
H10A H11 2.3594 no .
H10A H22C 3.4626 no .
H10B H11 2.8744 no .
H10C H11 2.3845 no .
H10C H22A 2.7599 no .
H10C H22C 3.2879 no .
H11 H22A 3.2534 no .
H11 H22C 3.3554 no .
H11 H23 2.5896 no .
H12A H13C 3.5600 no .
H12A H14 2.3592 no .
H12B H13A 2.5966 no .
H12B H13C 2.9633 no .
H12B H14 2.8651 no .
H12C H13A 3.0242 no .
H12C H13B 3.5641 no .
H12C H13C 2.4667 no .
H12C H14 2.3603 no .
H13A H14 2.8627 no .
H13B H14 2.3412 no .
H13C H14 2.3735 no .
H17 H18 2.3401 no .
H17 H24A 2.2556 no .
H17 H24B 3.2212 no .
H17 H25A 3.5132 no .
H17 H25B 2.4988 no .
H17 H26 3.5886 no .
H18 H19 2.3239 no .
H19 H21A 2.8078 no .
H19 H21B 2.1206 no .
H19 H21C 3.5496 no .
H19 H22B 3.0300 no .
H19 H23 3.5559 no .
H21A H22A 3.5501 no .
H21A H22B 3.5821 no .
H21A H23 2.3486 no .
H21B H22A 2.9774 no .
H21B H22B 2.5120 no .
H21B H22C 3.5827 no .
H21B H23 2.8553 no .
H21C H22A 2.4474 no .
H21C H22B 2.9241 no .
H21C H22C 3.5406 no .
H21C H23 2.3474 no .
H22A H23 2.3476 no .
H22B H23 2.8661 no .
H22C H23 2.3756 no .
H24A H25B 2.5959 no .
H24A H25C 2.9788 no .
H24A H26 2.8575 no .
H24B H25C 3.5604 no .
H24B H26 2.3436 no .
H24C H25A 3.5576 no .
H24C H25B 3.0076 no .
H24C H25C 2.4650 no .
H24C H26 2.3588 no .
H25A H26 2.3464 no .
H25B H26 2.8657 no .
H25C H26 2.3766 no .
H27A H28A 2.8054 no .
H27A H28B 2.3888 no .
H27A H29A 2.6735 no .
H27A H29B 2.4675 no .
H27A H35B 2.9681 no .
H27A H36A 3.2162 no .
H27A H36B 2.1613 no .
H27A H39A 2.9037 no .
H27A H39B 2.3260 no .
H27B H28A 2.2494 no .
H27B H28B 2.8069 no .
H27B H29A 2.4833 no .
H27B H29B 3.1527 no .
H27B H31A 3.5973 no .
H27B H31B 3.1745 no .
H27B H32A 2.3047 no .
H27B H32B 2.8110 no .
H27B H35A 3.4279 no .
H27B H35B 2.2991 no .
H27B H36B 2.8516 no .
H27B H39A 3.5805 no .
H27B H39B 3.4339 no .
H28A H29A 2.3589 no .
H28A H29B 2.7924 no .
H28A H30A 2.8136 no .
H28A H30B 2.3550 no .
H28A H30C 3.4412 no .
H28A H31B 2.4344 no .
H28A H32A 2.2965 no .
H28A H39A 3.2688 no .
H28B H29A 2.7931 no .
H28B H29B 2.2376 no .
H28B H30A 2.5300 no .
H28B H30B 3.0113 no .
H28B H30C 3.5543 no .
H28B H31B 2.7130 no .
H28B H32A 3.5766 no .
H28B H39A 2.2179 no .
H28B H39B 2.9978 no .
H29A H30A 2.8114 no .
H29A H30B 2.3198 no .
H29A H30C 2.2893 no .
H29B H30A 2.3047 no .
H29B H30B 2.8117 no .
H29B H30C 2.3040 no .
H31A H32A 2.8487 no .
H31A H32B 2.3709 no .
H31A H33A 3.5036 no .
H31A H33B 2.4141 no .
H31A H34B 3.0206 no .
H31A H35A 2.2974 no .
H31A H35B 2.9355 no .
H31A H39A 2.9229 no .
H31A H39B 3.5575 no .
H31A H40A 2.9343 no .
H31A H40B 2.2336 no .
H31B H32A 2.3475 no .
H31B H32B 2.8491 no .
H31B H33A 3.5849 no .
H31B H33B 2.9389 no .
H31B H34A 3.1878 no .
H31B H34B 2.4010 no .
H31B H35A 3.4602 no .
H31B H39A 2.3850 no .
H31B H39B 3.5029 no .
H31B H40B 2.9016 no .
H32A H33A 2.3229 no .
H32A H33B 2.8060 no .
H32A H34A 2.6590 no .
H32A H34B 3.0767 no .
H32A H35B 3.0372 no .
H32B H33A 2.2271 no .
H32B H33B 2.2931 no .
H32B H34A 3.5874 no .
H32B H35A 2.8126 no .
H32B H35B 2.1345 no .
H33A H34A 2.1772 no .
H33A H34B 2.7030 no .
H33A H34C 2.1450 no .
H33B H34A 2.7023 no .
H33B H34B 2.1908 no .
H33B H34C 2.1319 no .
H35A H36A 2.2658 no .
H35A H36B 2.8201 no .
H35A H37A 2.4720 no .
H35A H37B 3.1318 no .
H35A H39A 3.5893 no .
H35A H39B 3.1190 no .
H35A H40A 2.2057 no .
H35A H40B 2.9306 no .
H35B H36A 2.8181 no .
H35B H36B 2.3961 no .
H35B H37A 2.6679 no .
H35B H37B 2.4362 no .
H35B H39B 3.5777 no .
H35B H40A 3.5980 no .
H36A H37A 2.4358 no .
H36A H37B 2.8654 no .
H36A H38A 2.5226 no .
H36A H38B 2.9444 no .
H36A H38C 3.5897 no .
H36A H39B 2.3351 no .
H36A H40A 2.3176 no .
H36A H41A 3.4073 no .
H36B H37A 2.8641 no .
H36B H37B 2.3299 no .
H36B H38A 3.1378 no .
H36B H38B 2.6627 no .
H36B H39B 2.6388 no .
H36B H40A 3.5848 no .
H37A H38A 2.3348 no .
H37A H38B 2.8287 no .
H37A H38C 2.3134 no .
H37B H38A 2.8287 no .
H37B H38B 2.3323 no .
H37B H38C 2.3159 no .
H39A H40A 2.8210 no .
H39A H40B 2.3025 no .
H39A H41A 2.8895 no .
H39A H41B 2.4963 no .
H39B H40A 2.3512 no .
H39B H40B 2.8197 no .
H39B H41A 2.3522 no .
H39B H41B 2.9120 no .
H40A H41A 2.3875 no .
H40A H41B 2.8479 no .
H40A H42A 2.4966 no .
H40A H42B 2.9460 no .
H40A H42C 3.5639 no .
H40B H41A 2.8476 no .
H40B H41B 2.3280 no .
H40B H42A 3.0519 no .
H40B H42B 2.5799 no .
H41A H42A 2.3477 no .
H41A H42B 2.8392 no .
H41A H42C 2.3281 no .
H41B H42A 2.8395 no .
H41B H42B 2.3439 no .
H41B H42C 2.3319 no .
Cl1 H31A 2.9225 no .
Cl1 H35A 2.8496 no .
Cl1 H40A 3.3456 no .
Cl1 H40B 3.3246 no .
Cl1 H41B 3.1191 no 3_656
Cl1 H42B 3.4934 no 3_656
Cl2 H30B 3.5101 no 4_554
Cl2 H35A 3.2368 no .
Cl2 H36A 3.2987 no .
Cl2 H37A 2.9942 no .
Cl2 H38A 3.5228 no .
Cl2 H38B 3.2300 no 3_666
Cl2 H40A 2.9080 no .
Cl2 H42A 3.3846 no .
Cl3 H27B 3.1202 no 4_554
Cl3 H28A 3.3240 no 4_554
Cl3 H29A 3.0475 no 4_554
Cl3 H32A 2.8453 no 4_554
Cl4 H28B 3.4983 no 3_656
Cl4 H29A 3.4868 no 4_554
Cl4 H31B 3.3216 no 3_656
Cl4 H39A 2.7536 no 3_656
Cl4 H40B 3.5741 no 3_656
Cl4 H41B 3.1219 no 3_656
C1 H18 3.5820 no 2_555
C2 H13A 3.3493 no 2_545
C2 H18 3.5902 no 2_555
C3 H37A 3.2204 no .
C4 H25B 3.5541 no 2_555
C4 H37A 3.2572 no .
C5 H5 3.2555 no 3_566
C5 H6 3.5794 no 3_566
C5 H25B 3.3065 no 2_555
C5 H37A 3.1419 no .
C5 H37B 3.5033 no .
C6 H5 3.2516 no 3_566
C6 H10B 3.4304 no 3_566
C6 H25A 3.4718 no 2_555
C6 H25B 3.3783 no 2_555
C6 H37A 3.0387 no .
C6 H37B 3.2991 no .
C6 H38C 3.2304 no .
C7 H19 3.5772 no 1_565
C7 H21B 3.5101 no 1_565
C7 H25A 3.2064 no 2_555
C7 H37A 3.0445 no .
C7 H38C 2.9233 no .
C8 H25A 3.4876 no 2_555
C8 H37A 3.1555 no .
C9 H21C 3.5669 no 3_556
C9 H25C 3.4131 no 4_555
C9 H32B 3.1403 no .
C10 H6 3.4741 no 3_566
C10 H17 3.4999 no 2_555
C10 H21C 3.4986 no 3_556
C12 H18 3.5356 no 1_565
C12 H27A 3.5879 no 3_666
C12 H34A 3.5208 no 4_554
C12 H39B 3.1442 no 3_666
C13 H2 3.0068 no 2_555
C13 H18 2.9939 no 1_565
C13 H19 3.5942 no 1_565
C13 H22C 3.1162 no 2_555
C13 H25A 3.3008 no 2_555
C13 H34A 3.5680 no 4_554
C17 H1 3.0696 no 2_545
C17 H10A 3.2788 no 2_545
C18 H1 2.8774 no 2_545
C18 H2 3.4195 no 2_545
C18 H10A 3.5822 no 2_545
C18 H12B 3.4417 no 1_545
C18 H13A 3.1302 no 1_545
C19 H1 3.3778 no 2_545
C19 H12B 3.3427 no 1_545
C19 H13A 3.2560 no 1_545
C21 H7 3.5153 no 1_545
C21 H9C 3.5817 no 3_556
C21 H41A 3.4820 no 3_656
C21 H41B 3.2538 no 3_656
C21 H42C 3.4207 no 3_656
C22 H9C 3.4379 no 3_556
C22 H13B 3.4418 no 2_545
C22 H13C 3.4359 no 2_545
C22 H33A 2.9303 no 3_556
C24 H27B 3.0789 no 4_554
C24 H30A 3.0472 no 3_656
C24 H35B 3.0874 no 4_554
C24 H37B 3.0699 no 4_554
C25 H5 3.4706 no 4_554
C25 H9A 3.4740 no 4_554
C27 H24B 3.5414 no 4_555
C27 H24C 3.4579 no 4_555
C29 H34A 3.3799 no 2_656
C29 H34B 2.9521 no 2_656
C30 H24A 3.2724 no 3_656
C30 H34B 3.2851 no 2_656
C30 H38B 2.9927 no 2_646
C30 H42A 3.2775 no 4_555
C31 H42B 3.1829 no 3_656
C32 H9B 3.2535 no .
C33 H13C 3.5315 no 4_555
C33 H22A 3.4977 no 3_556
C33 H42C 3.4440 no 3_656
C34 H12C 3.5829 no 4_555
C34 H13C 3.2912 no 4_555
C34 H29B 2.6787 no 2_646
C34 H30C 3.4075 no 2_646
C34 H42C 3.2771 no 3_656
C35 H9B 3.3585 no .
C35 H24C 3.0808 no 4_555
C36 H12A 3.5440 no 3_666
C36 H24C 3.4796 no 4_555
C36 H38A 3.2728 no 3_666
C37 H24A 3.5585 no 4_555
C37 H24C 3.4465 no 4_555
C38 H7 3.5621 no .
C38 H12A 3.4299 no .
C38 H30B 3.5511 no 2_656
C38 H30C 3.4056 no 2_656
C38 H36A 3.2161 no 3_666
C38 H38A 3.2582 no 3_666
C38 H41A 3.1905 no 3_666
C38 H42A 3.4573 no 3_666
C40 H42B 3.4360 no 3_656
C41 H21A 2.7703 no 3_656
C41 H38C 3.3701 no 3_666
C42 H21A 3.1724 no 3_656
C42 H30C 3.1227 no 4_554
C42 H31A 3.2556 no 3_656
C42 H33B 3.5018 no 3_656
C42 H34B 3.1754 no 3_656
C42 H38C 3.5956 no 3_666
C42 H40B 3.4119 no 3_656
H1 C17 3.0696 no 2_555
H1 C18 2.8774 no 2_555
H1 C19 3.3778 no 2_555
H1 H17 3.2553 no 2_555
H1 H18 2.9811 no 2_555
H2 C13 3.0068 no 2_545
H2 C18 3.4195 no 2_555
H2 H13A 2.4061 no 2_545
H2 H13B 2.9727 no 2_545
H2 H13C 3.1879 no 2_545
H2 H18 3.0006 no 2_555
H2 H19 3.4167 no 2_555
H5 C5 3.2555 no 3_566
H5 C6 3.2516 no 3_566
H5 C25 3.4706 no 4_555
H5 H5 2.8308 no 3_566
H5 H6 2.8448 no 3_566
H5 H25B 3.1670 no 4_555
H5 H25C 2.8749 no 4_555
H6 C5 3.5794 no 3_566
H6 C10 3.4741 no 3_566
H6 H5 2.8448 no 3_566
H6 H9A 3.4361 no 3_566
H6 H10B 2.5014 no 3_566
H6 H21B 3.3132 no 1_565
H6 H37A 3.5032 no .
H6 H37B 3.3434 no .
H6 H38C 3.2443 no .
H7 C21 3.5153 no 1_565
H7 C38 3.5621 no .
H7 H19 2.8101 no 1_565
H7 H21A 3.3418 no 1_565
H7 H21B 2.8065 no 1_565
H7 H25A 3.3652 no 2_555
H7 H37A 3.5237 no .
H7 H38C 2.7199 no .
H7 H41A 3.3362 no 3_666
H9A C25 3.4740 no 4_555
H9A H6 3.4361 no 3_566
H9A H21B 3.2781 no 3_556
H9A H21C 3.4206 no 3_556
H9A H22B 3.5359 no 3_556
H9A H25C 2.5195 no 4_555
H9A H32B 3.2946 no .
H9B C32 3.2535 no .
H9B C35 3.3585 no .
H9B H25C 3.5446 no 4_555
H9B H31A 3.4816 no .
H9B H32B 2.4056 no .
H9B H33A 3.5875 no .
H9B H33B 3.2111 no .
H9B H35A 2.9172 no .
H9B H35B 2.8623 no .
H9C C21 3.5817 no 3_556
H9C C22 3.4379 no 3_556
H9C H21B 3.4636 no 3_556
H9C H21C 2.9190 no 3_556
H9C H22A 2.7774 no 3_556
H9C H22B 3.2762 no 3_556
H9C H32B 3.2876 no .
H9C H33A 3.4511 no .
H9C H33B 3.3012 no .
H10A C17 3.2788 no 2_555
H10A C18 3.5822 no 2_555
H10A H17 2.6988 no 2_555
H10A H18 3.3124 no 2_555
H10A H25B 3.2621 no 2_555
H10A H34C 3.3275 no 3_556
H10B C6 3.4304 no 3_566
H10B H6 2.5014 no 3_566
H10B H17 3.4756 no 2_555
H10B H21C 3.3661 no 3_556
H10B H25B 3.2994 no 2_555
H10C H21C 2.8241 no 3_556
H10C H34C 3.1007 no 3_556
H12A C36 3.5440 no 3_666
H12A C38 3.4299 no .
H12A H27A 3.4846 no 3_666
H12A H36A 3.1480 no 3_666
H12A H36B 2.9947 no 3_666
H12A H38A 2.8313 no .
H12A H38C 3.2028 no .
H12A H39B 2.9443 no 3_666
H12B C18 3.4417 no 1_565
H12B C19 3.3427 no 1_565
H12B H18 3.0752 no 1_565
H12B H19 2.9031 no 1_565
H12B H38C 3.4429 no .
H12B H39B 2.7809 no 3_666
H12B H41A 3.1978 no 3_666
H12C C34 3.5829 no 4_554
H12C H18 3.3106 no 1_565
H12C H27A 3.0084 no 3_666
H12C H29B 3.3398 no 3_666
H12C H34A 2.6137 no 4_554
H12C H36B 3.5042 no 3_666
H12C H39B 3.1875 no 3_666
H13A C2 3.3493 no 2_555
H13A C18 3.1302 no 1_565
H13A C19 3.2560 no 1_565
H13A H2 2.4061 no 2_555
H13A H18 2.4559 no 1_565
H13A H19 2.6962 no 1_565
H13A H22C 3.3259 no 2_555
H13A H25A 2.6686 no 2_555
H13B C22 3.4418 no 2_555
H13B H2 2.9727 no 2_555
H13B H22B 3.1916 no 2_555
H13B H22C 2.8307 no 2_555
H13B H25A 3.1158 no 2_555
H13C C22 3.4359 no 2_555
H13C C33 3.5315 no 4_554
H13C C34 3.2912 no 4_554
H13C H2 3.1879 no 2_555
H13C H18 2.6902 no 1_565
H13C H22B 3.3255 no 2_555
H13C H22C 2.7084 no 2_555
H13C H33A 2.8983 no 4_554
H13C H34A 2.6687 no 4_554
H13C H34C 3.2967 no 4_554
H17 C10 3.4999 no 2_545
H17 H1 3.2553 no 2_545
H17 H10A 2.6988 no 2_545
H17 H10B 3.4756 no 2_545
H17 H30A 3.0392 no 3_656
H17 H34C 3.5892 no 4_544
H18 C1 3.5820 no 2_545
H18 C2 3.5902 no 2_545
H18 C12 3.5356 no 1_545
H18 C13 2.9939 no 1_545
H18 H1 2.9811 no 2_545
H18 H2 3.0006 no 2_545
H18 H10A 3.3124 no 2_545
H18 H12B 3.0752 no 1_545
H18 H12C 3.3106 no 1_545
H18 H13A 2.4559 no 1_545
H18 H13C 2.6902 no 1_545
H18 H34A 3.5467 no 4_544
H18 H34C 3.4254 no 4_544
H19 C7 3.5772 no 1_545
H19 C13 3.5942 no 1_545
H19 H2 3.4167 no 2_545
H19 H7 2.8101 no 1_545
H19 H12B 2.9031 no 1_545
H19 H13A 2.6962 no 1_545
H19 H25A 3.4502 no 2_545
H21A C41 2.7703 no 3_656
H21A C42 3.1724 no 3_656
H21A H7 3.3418 no 1_545
H21A H41A 2.5472 no 3_656
H21A H41B 2.3218 no 3_656
H21A H42C 2.6382 no 3_656
H21B C7 3.5101 no 1_545
H21B H6 3.3132 no 1_545
H21B H7 2.8065 no 1_545
H21B H9A 3.2781 no 3_556
H21B H9C 3.4636 no 3_556
H21C C9 3.5669 no 3_556
H21C C10 3.4986 no 3_556
H21C H9A 3.4206 no 3_556
H21C H9C 2.9190 no 3_556
H21C H10B 3.3661 no 3_556
H21C H10C 2.8241 no 3_556
H21C H33B 3.5691 no .
H21C H42C 3.3538 no 3_656
H22A C33 3.4977 no 3_556
H22A H9C 2.7774 no 3_556
H22A H33A 2.6825 no 3_556
H22A H33B 3.4139 no 3_556
H22B H9A 3.5359 no 3_556
H22B H9C 3.2762 no 3_556
H22B H13B 3.1916 no 2_545
H22B H13C 3.3255 no 2_545
H22B H33A 2.7016 no 3_556
H22C C13 3.1162 no 2_545
H22C H13A 3.3259 no 2_545
H22C H13B 2.8307 no 2_545
H22C H13C 2.7084 no 2_545
H22C H33A 2.9100 no 3_556
H23 H41B 3.5360 no 3_656
H24A C30 3.2724 no 3_656
H24A C37 3.5585 no 4_554
H24A H30A 2.3349 no 3_656
H24A H30B 3.5840 no 3_656
H24A H35B 3.4028 no 4_554
H24A H37B 2.6126 no 4_554
H24B C27 3.5414 no 4_554
H24B H27A 3.5368 no 4_554
H24B H27B 2.6814 no 4_554
H24B H28B 3.5855 no 3_656
H24B H29A 3.5722 no 4_554
H24B H30A 2.9195 no 3_656
H24B H35B 3.3775 no 4_554
H24B H37B 3.5586 no 4_554
H24C C27 3.4579 no 4_554
H24C C35 3.0808 no 4_554
H24C C36 3.4796 no 4_554
H24C C37 3.4465 no 4_554
H24C H27B 2.5940 no 4_554
H24C H32A 3.4840 no 4_554
H24C H32B 2.9944 no 4_554
H24C H35B 2.1812 no 4_554
H24C H36B 3.3639 no 4_554
H24C H37B 2.6790 no 4_554
H25A C6 3.4718 no 2_545
H25A C7 3.2064 no 2_545
H25A C8 3.4876 no 2_545
H25A C13 3.3008 no 2_545
H25A H7 3.3652 no 2_545
H25A H13A 2.6686 no 2_545
H25A H13B 3.1158 no 2_545
H25A H19 3.4502 no 2_555
H25B C4 3.5541 no 2_545
H25B C5 3.3065 no 2_545
H25B C6 3.3783 no 2_545
H25B H5 3.1670 no 4_554
H25B H10A 3.2621 no 2_545
H25B H10B 3.2994 no 2_545
H25C C9 3.4131 no 4_554
H25C H5 2.8749 no 4_554
H25C H9A 2.5195 no 4_554
H25C H9B 3.5446 no 4_554
H27A C12 3.5879 no 3_666
H27A H12A 3.4846 no 3_666
H27A H12C 3.0084 no 3_666
H27A H24B 3.5368 no 4_555
H27B Cl3 3.1202 no 4_555
H27B C24 3.0789 no 4_555
H27B H24B 2.6814 no 4_555
H27B H24C 2.5940 no 4_555
H28A Cl3 3.3240 no 4_555
H28B Cl4 3.4983 no 3_656
H28B H24B 3.5855 no 3_656
H29A Cl3 3.0475 no 4_555
H29A Cl4 3.4868 no 4_555
H29A H24B 3.5722 no 4_555
H29A H34A 3.5767 no 2_656
H29A H34B 2.9160 no 2_656
H29B C34 2.6787 no 2_656
H29B H12C 3.3398 no 3_666
H29B H34A 2.4478 no 2_656
H29B H34B 2.3370 no 2_656
H29B H34C 2.8208 no 2_656
H30A C24 3.0472 no 3_656
H30A H17 3.0392 no 3_656
H30A H24A 2.3349 no 3_656
H30A H24B 2.9195 no 3_656
H30A H37B 3.2620 no 2_646
H30A H38B 3.2601 no 2_646
H30B Cl2 3.5101 no 4_555
H30B C38 3.5511 no 2_646
H30B H24A 3.5840 no 3_656
H30B H36B 3.1263 no 2_646
H30B H37B 3.5699 no 2_646
H30B H38B 2.6606 no 2_646
H30B H42A 3.4839 no 4_555
H30C C34 3.4075 no 2_656
H30C C38 3.4056 no 2_646
H30C C42 3.1227 no 4_555
H30C H34B 2.7516 no 2_656
H30C H34C 3.2292 no 2_656
H30C H38B 2.6062 no 2_646
H30C H38C 3.4648 no 2_646
H30C H42A 2.3761 no 4_555
H30C H42C 3.0404 no 4_555
H31A Cl1 2.9225 no .
H31A C42 3.2556 no 3_656
H31A H9B 3.4816 no .
H31A H42B 2.4986 no 3_656
H31A H42C 3.1636 no 3_656
H31B Cl4 3.3216 no 3_656
H31B H42B 2.9578 no 3_656
H32A Cl3 2.8453 no 4_555
H32A H24C 3.4840 no 4_555
H32B C9 3.1403 no .
H32B H9A 3.2946 no .
H32B H9B 2.4056 no .
H32B H9C 3.2876 no .
H32B H24C 2.9944 no 4_555
H33A C22 2.9303 no 3_556
H33A H9B 3.5875 no .
H33A H9C 3.4511 no .
H33A H13C 2.8983 no 4_555
H33A H22A 2.6825 no 3_556
H33A H22B 2.7016 no 3_556
H33A H22C 2.9100 no 3_556
H33B C42 3.5018 no 3_656
H33B H9B 3.2111 no .
H33B H9C 3.3012 no .
H33B H21C 3.5691 no .
H33B H22A 3.4139 no 3_556
H33B H42B 3.3840 no 3_656
H33B H42C 2.7602 no 3_656
H34A C12 3.5208 no 4_555
H34A C13 3.5680 no 4_555
H34A C29 3.3799 no 2_646
H34A H12C 2.6137 no 4_555
H34A H13C 2.6687 no 4_555
H34A H18 3.5467 no 4_545
H34A H29A 3.5767 no 2_646
H34A H29B 2.4478 no 2_646
H34B C29 2.9521 no 2_646
H34B C30 3.2851 no 2_646
H34B C42 3.1754 no 3_656
H34B H29A 2.9160 no 2_646
H34B H29B 2.3370 no 2_646
H34B H30C 2.7516 no 2_646
H34B H42A 3.1343 no 3_656
H34B H42B 3.1256 no 3_656
H34B H42C 2.7429 no 3_656
H34C H10A 3.3275 no 3_556
H34C H10C 3.1007 no 3_556
H34C H13C 3.2967 no 4_555
H34C H17 3.5892 no 4_545
H34C H18 3.4254 no 4_545
H34C H29B 2.8208 no 2_646
H34C H30C 3.2292 no 2_646
H34C H42C 3.2262 no 3_656
H35A Cl1 2.8496 no .
H35A Cl2 3.2368 no .
H35A H9B 2.9172 no .
H35B C24 3.0874 no 4_555
H35B H9B 2.8623 no .
H35B H24A 3.4028 no 4_555
H35B H24B 3.3775 no 4_555
H35B H24C 2.1812 no 4_555
H36A Cl2 3.2987 no .
H36A C38 3.2161 no 3_666
H36A H12A 3.1480 no 3_666
H36A H38A 2.4142 no 3_666
H36A H38B 3.3390 no 3_666
H36A H38C 3.4974 no 3_666
H36B H12A 2.9947 no 3_666
H36B H12C 3.5042 no 3_666
H36B H24C 3.3639 no 4_555
H36B H30B 3.1263 no 2_656
H36B H38A 3.5051 no 3_666
H37A Cl2 2.9942 no .
H37A C3 3.2204 no .
H37A C4 3.2572 no .
H37A C5 3.1419 no .
H37A C6 3.0387 no .
H37A C7 3.0445 no .
H37A C8 3.1555 no .
H37A H6 3.5032 no .
H37A H7 3.5237 no .
H37B C5 3.5033 no .
H37B C6 3.2991 no .
H37B C24 3.0699 no 4_555
H37B H6 3.3434 no .
H37B H24A 2.6126 no 4_555
H37B H24B 3.5586 no 4_555
H37B H24C 2.6790 no 4_555
H37B H30A 3.2620 no 2_656
H37B H30B 3.5699 no 2_656
H38A Cl2 3.5228 no .
H38A C36 3.2728 no 3_666
H38A C38 3.2582 no 3_666
H38A H12A 2.8313 no .
H38A H36A 2.4142 no 3_666
H38A H36B 3.5051 no 3_666
H38A H38A 2.4902 no 3_666
H38A H38B 3.3567 no 3_666
H38A H40A 3.5509 no 3_666
H38A H41A 3.2950 no 3_666
H38B Cl2 3.2300 no 3_666
H38B C30 2.9927 no 2_656
H38B H30A 3.2601 no 2_656
H38B H30B 2.6606 no 2_656
H38B H30C 2.6062 no 2_656
H38B H36A 3.3390 no 3_666
H38B H38A 3.3567 no 3_666
H38B H40A 3.5299 no 3_666
H38B H41A 3.2708 no 3_666
H38B H42A 2.8573 no 3_666
H38C C6 3.2304 no .
H38C C7 2.9233 no .
H38C C41 3.3701 no 3_666
H38C C42 3.5956 no 3_666
H38C H6 3.2443 no .
H38C H7 2.7199 no .
H38C H12A 3.2028 no .
H38C H12B 3.4429 no .
H38C H30C 3.4648 no 2_656
H38C H36A 3.4974 no 3_666
H38C H41A 2.5343 no 3_666
H38C H42A 3.2235 no 3_666
H39A Cl4 2.7536 no 3_656
H39B C12 3.1442 no 3_666
H39B H12A 2.9443 no 3_666
H39B H12B 2.7809 no 3_666
H39B H12C 3.1875 no 3_666
H40A Cl1 3.3456 no .
H40A Cl2 2.9080 no .
H40A H38A 3.5509 no 3_666
H40A H38B 3.5299 no 3_666
H40B Cl1 3.3246 no .
H40B Cl4 3.5741 no 3_656
H40B C42 3.4119 no 3_656
H40B H40B 3.1997 no 3_656
H40B H42B 2.4569 no 3_656
H41A C21 3.4820 no 3_656
H41A C38 3.1905 no 3_666
H41A H7 3.3362 no 3_666
H41A H12B 3.1978 no 3_666
H41A H21A 2.5472 no 3_656
H41A H38A 3.2950 no 3_666
H41A H38B 3.2708 no 3_666
H41A H38C 2.5343 no 3_666
H41B Cl1 3.1191 no 3_656
H41B Cl4 3.1219 no 3_656
H41B C21 3.2538 no 3_656
H41B H21A 2.3218 no 3_656
H41B H23 3.5360 no 3_656
H42A Cl2 3.3846 no .
H42A C30 3.2775 no 4_554
H42A C38 3.4573 no 3_666
H42A H30B 3.4839 no 4_554
H42A H30C 2.3761 no 4_554
H42A H34B 3.1343 no 3_656
H42A H38B 2.8573 no 3_666
H42A H38C 3.2235 no 3_666
H42B Cl1 3.4934 no 3_656
H42B C31 3.1829 no 3_656
H42B C40 3.4360 no 3_656
H42B H31A 2.4986 no 3_656
H42B H31B 2.9578 no 3_656
H42B H33B 3.3840 no 3_656
H42B H34B 3.1256 no 3_656
H42B H40B 2.4569 no 3_656
H42C C21 3.4207 no 3_656
H42C C33 3.4440 no 3_656
H42C C34 3.2771 no 3_656
H42C H21A 2.6382 no 3_656
H42C H21C 3.3538 no 3_656
H42C H30C 3.0404 no 4_554
H42C H31A 3.1636 no 3_656
H42C H33B 2.7602 no 3_656
H42C H34B 2.7429 no 3_656
H42C H34C 3.2262 no 3_656

loop_
_geom_torsion_atom_site_label_1
_geom_torsion_atom_site_label_2
_geom_torsion_atom_site_label_3
_geom_torsion_atom_site_label_4
_geom_torsion
_geom_torsion_publ_flag
Cl1 Nb1 N1 C1 -111.46(17) no
Cl1 Nb1 N1 C3 62.4(3) no
Cl1 Nb1 N2 C2 108.86(17) no
Cl1 Nb1 N2 C15 -76.9(3) no
Cl2 Nb1 N1 C1 162.15(18) no
Cl2 Nb1 N1 C3 -24.0(2) no
Cl3 Nb1 N1 C1 76.23(18) no
Cl3 Nb1 N1 C3 -109.9(2) no
Cl3 Nb1 N2 C2 -76.61(18) no
Cl3 Nb1 N2 C15 97.7(2) no
Cl4 Nb1 N2 C2 -163.25(18) no
Cl4 Nb1 N2 C15 11.0(2) no
N1 Nb1 N2 C2 13.48(17) no
N1 Nb1 N2 C15 -172.2(3) no
N2 Nb1 N1 C1 -13.43(17) no
N2 Nb1 N1 C3 160.4(3) no
Nb1 N1 C1 C2 11.7(4) no
Nb1 N1 C3 C4 -97.0(3) no
Nb1 N1 C3 C8 87.3(3) no
C1 N1 C3 C4 77.0(4) no
C1 N1 C3 C8 -98.7(4) no
C3 N1 C1 C2 -163.1(3) no
Nb1 N2 C2 C1 -12.0(4) no
Nb1 N2 C15 C16 -93.5(3) no
Nb1 N2 C15 C20 87.7(4) no
C2 N2 C15 C16 80.8(4) no
C2 N2 C15 C20 -98.0(3) no
C15 N2 C2 C1 173.0(3) no
C27 N3 C31 C32 52.8(5) no
C31 N3 C27 C28 53.8(5) no
C27 N3 C35 C36 68.1(5) no
C35 N3 C27 C28 169.4(4) no
C27 N3 C39 C40 -173.9(4) no
C39 N3 C27 C28 -69.1(6) no
C31 N3 C35 C36 -172.1(4) no
C35 N3 C31 C32 -65.1(5) no
C31 N3 C39 C40 61.5(5) no
C39 N3 C31 C32 177.9(3) no
C35 N3 C39 C40 -52.6(5) no
C39 N3 C35 C36 -55.5(5) no
N1 C1 C2 N2 0.3(5) no
N1 C3 C4 C5 -177.7(3) no
N1 C3 C4 C11 -0.2(4) no
N1 C3 C8 C7 177.5(3) no
N1 C3 C8 C14 1.8(4) no
C4 C3 C8 C7 2.0(4) no
C4 C3 C8 C14 -173.7(3) no
C8 C3 C4 C5 -2.1(4) no
C8 C3 C4 C11 175.3(3) no
C3 C4 C5 C6 0.6(5) no
C3 C4 C11 C9 132.8(3) no
C3 C4 C11 C10 -103.7(4) no
C5 C4 C11 C9 -49.9(4) no
C5 C4 C11 C10 73.6(4) no
C11 C4 C5 C6 -176.9(3) no
C4 C5 C6 C7 0.9(5) no
C5 C6 C7 C8 -1.1(5) no
C6 C7 C8 C3 -0.4(5) no
C6 C7 C8 C14 175.3(3) no
C3 C8 C14 C12 -142.7(3) no
C3 C8 C14 C13 93.3(4) no
C7 C8 C14 C12 41.8(4) no
C7 C8 C14 C13 -82.2(4) no
N2 C15 C16 C17 174.9(3) no
N2 C15 C16 C26 -7.0(5) no
N2 C15 C20 C19 -175.4(3) no
N2 C15 C20 C23 9.8(5) no
C16 C15 C20 C19 5.9(5) no
C16 C15 C20 C23 -168.9(3) no
C20 C15 C16 C17 -6.4(5) no
C20 C15 C16 C26 171.7(3) no
C15 C16 C17 C18 2.2(5) no
C15 C16 C26 C24 125.7(4) no
C15 C16 C26 C25 -110.4(4) no
C17 C16 C26 C24 -56.1(4) no
C17 C16 C26 C25 67.7(5) no
C26 C16 C17 C18 -176.0(3) no
C16 C17 C18 C19 2.3(6) no
C17 C18 C19 C20 -2.9(6) no
C18 C19 C20 C15 -1.2(6) no
C18 C19 C20 C23 173.7(4) no
C15 C20 C23 C21 -150.8(3) no
C15 C20 C23 C22 86.3(4) no
C19 C20 C23 C21 34.5(5) no
C19 C20 C23 C22 -88.3(4) no
N3 C27 C28 C29 168.3(4) no
C27 C28 C29 C30 169.8(6) no
N3 C31 C32 C33 178.0(3) no
C31 C32 C33 C34 64.5(8) no
N3 C35 C36 C37 -168.7(3) no
C35 C36 C37 C38 -170.7(4) no
N3 C39 C40 C41 175.9(4) no
C39 C40 C41 C42 -174.8(4) no
